data_4118007
loop_
_publ_author_name
'Gyeongshin Choi'
'James Morris'
'William W. Brennessel'
'William D. Jones'

_publ_contact_author_address
;
 'Department of Chemistry, University of Rochester, Rochester, 
 New York 14627'
;
_publ_contact_author_email jones@chem.rochester.edu
_publ_contact_author_name 'William D. Jones'
_publ_section_title
;
 C-H Activation of Terminal Alkynes by
 Tris-(3,5-dimethylpyrazolyl)boraterhodiumneopentylisocyanide: New
 Metal-Carbon Bond Strengths
;
_journal_name_full 'Journal of the American Chemical Society'
_journal_page_first 9276
_journal_page_last 9284
_journal_paper_doi 10.1021/ja301095r
_journal_volume 134
_journal_year 2012
_chemical_formula_moiety 'C29 H38 B Cl N7 Rh'
_chemical_formula_sum 'C29 H38 B Cl N7 Rh'
_chemical_formula_weight 633.83
_chemical_name_common jongc02
_chemical_name_systematic
; 
 Tp'Rh(CNneopentyl)(CCPh)Cl
;
_space_group_IT_number 11
_symmetry_cell_setting monoclinic
_symmetry_space_group_name_Hall '-P 2yb'
_symmetry_space_group_name_H-M 'P 1 21/m 1'
_atom_sites_solution_hydrogens geom
_atom_sites_solution_primary direct
_atom_sites_solution_secondary difmap
_audit_creation_method SHELXL-97
_cell_angle_alpha 90.00
_cell_angle_beta 93.238(2)
_cell_angle_gamma 90.00
_cell_formula_units_Z 2
_cell_length_a 8.0127(6)
_cell_length_b 13.3358(10)
_cell_length_c 13.9706(11)
_cell_measurement_reflns_used 4087
_cell_measurement_temperature 100.0(1)
_cell_measurement_theta_max 29.62
_cell_measurement_theta_min 2.55
_cell_volume 1490.5(2)
_computing_cell_refinement 'SAINT (Bruker, 2009)'
_computing_data_collection 'APEX2 (Bruker, 2011)'
_computing_data_reduction 'SAINT (Bruker, 2009)'
_computing_molecular_graphics 'SHELXTL (Sheldrick, 2008)'
_computing_publication_material 'SHELXTL (Sheldrick, 2008)'
_computing_structure_refinement 'SHELXL-97 (Sheldrick, 2008)'
_computing_structure_solution 'SIR97 (Altomare et al., 1999)'
_diffrn_ambient_temperature 100.0(1)
_diffrn_measured_fraction_theta_full 0.999
_diffrn_measured_fraction_theta_max 0.999
_diffrn_measurement_device_type 'Bruker SMART APEX II CCD Platform'
_diffrn_measurement_method 'area detector, \w scans per \f'
_diffrn_radiation_monochromator graphite
_diffrn_radiation_source 'fine-focus sealed tube'
_diffrn_radiation_type MoK\a
_diffrn_radiation_wavelength 0.71073
_diffrn_reflns_av_R_equivalents 0.0611
_diffrn_reflns_av_sigmaI/netI 0.0464
_diffrn_reflns_limit_h_max 11
_diffrn_reflns_limit_h_min -11
_diffrn_reflns_limit_k_max 19
_diffrn_reflns_limit_k_min -19
_diffrn_reflns_limit_l_max 20
_diffrn_reflns_limit_l_min -20
_diffrn_reflns_number 26346
_diffrn_reflns_theta_full 31.51
_diffrn_reflns_theta_max 31.51
_diffrn_reflns_theta_min 2.11
_diffrn_standards_number 0
_exptl_absorpt_coefficient_mu 0.694
_exptl_absorpt_correction_T_max 0.8971
_exptl_absorpt_correction_T_min 0.8295
_exptl_absorpt_correction_type multi-scan
_exptl_absorpt_process_details 'SADABS (Sheldrick, 2008)'
_exptl_crystal_colour 'pale yellow'
_exptl_crystal_density_diffrn 1.412
_exptl_crystal_description block
_exptl_crystal_F_000 656
_exptl_crystal_size_max 0.28
_exptl_crystal_size_mid 0.18
_exptl_crystal_size_min 0.16
_refine_diff_density_max 0.931
_refine_diff_density_min -0.823
_refine_diff_density_rms 0.085
_refine_ls_extinction_method none
_refine_ls_goodness_of_fit_ref 1.045
_refine_ls_hydrogen_treatment constr
_refine_ls_matrix_type full
_refine_ls_number_parameters 288
_refine_ls_number_reflns 5147
_refine_ls_number_restraints 49
_refine_ls_restrained_S_all 1.043
_refine_ls_R_factor_all 0.0945
_refine_ls_R_factor_gt 0.0551
_refine_ls_shift/su_max 0.002
_refine_ls_shift/su_mean 0.000
_refine_ls_structure_factor_coef Fsqd
_refine_ls_weighting_details 'calc w=1/[\s^2^(Fo^2^)+(0.0576P)^2^+1.3793P] where P=(Fo^2^+2Fc^2^)/3'
_refine_ls_weighting_scheme calc
_refine_ls_wR_factor_gt 0.1269
_refine_ls_wR_factor_ref 0.1457
_reflns_number_gt 3282
_reflns_number_total 5147
_reflns_threshold_expression >2sigma(I)
_cod_data_source_file ja301095r_si_002_3.cif
_cod_data_source_block 8-Cl
_cod_database_code 4118007

loop_
_symmetry_equiv_pos_as_xyz
'x, y, z'
'-x, y+1/2, -z'
'-x, -y, -z'
'x, -y-1/2, z'

loop_
_atom_site_label
_atom_site_type_symbol
_atom_site_fract_x
_atom_site_fract_y
_atom_site_fract_z
_atom_site_U_iso_or_equiv
_atom_site_adp_type
_atom_site_occupancy
_atom_site_symmetry_multiplicity
_atom_site_calc_flag
_atom_site_refinement_flags
_atom_site_disorder_assembly
_atom_site_disorder_group
Rh1 Rh 0.44732(4) 0.2500 0.78981(2) 0.05030(15) Uani 1 2 d S . .
Cl1 Cl 0.3054(5) 0.1182(4) 0.7121(3) 0.0851(16) Uani 0.50 1 d P A -1
C17 C 0.3065(13) 0.3425(11) 0.7131(11) 0.051(4) Uani 0.50 1 d P A -1
C18 C 0.2283(9) 0.4012(9) 0.6644(5) 0.075(3) Uani 0.50 1 d P A -1
C19 C 0.1216(9) 0.4727(8) 0.6080(5) 0.078(3) Uani 0.50 1 d PD A -1
C20 C 0.0955(11) 0.4672(9) 0.5096(7) 0.071(3) Uani 0.50 1 d PD A -1
H20 H 0.1519 0.4163 0.4765 0.085 Uiso 0.50 1 calc PR A -1
C21 C -0.0070(10) 0.5309(8) 0.4574(6) 0.074(3) Uani 0.50 1 d PD A -1
H21 H -0.0216 0.5231 0.3899 0.089 Uiso 0.50 1 calc PR A -1
C22 C -0.0896(11) 0.6068(9) 0.5024(6) 0.073(3) Uani 0.50 1 d PD A -1
H22 H -0.1623 0.6511 0.4669 0.087 Uiso 0.50 1 calc PR A -1
C23 C -0.0638(10) 0.6164(9) 0.6002(6) 0.087(3) Uani 0.50 1 d PD A -1
H23 H -0.1167 0.6691 0.6327 0.104 Uiso 0.50 1 calc PR A -1
C24 C 0.0376(10) 0.5503(9) 0.6506(6) 0.086(3) Uani 0.50 1 d PD A -1
H24 H 0.0512 0.5578 0.7182 0.103 Uiso 0.50 1 calc PR A -1
N1 N 0.2791(4) 0.2500 0.8977(3) 0.0551(12) Uani 1 2 d S A .
N2 N 0.3426(4) 0.2500 0.9907(2) 0.0466(9) Uani 1 2 d S . .
N3 N 0.5854(3) 0.3560(2) 0.86740(18) 0.0487(7) Uani 1 1 d . A .
N4 N 0.6067(3) 0.3434(2) 0.96487(17) 0.0455(7) Uani 1 1 d . . .
B1 B 0.5332(6) 0.2500 1.0105(3) 0.0458(13) Uani 1 2 d S . .
H1 H 0.5610 0.2500 1.0812 0.055 Uiso 1 2 calc SR . .
C1 C 0.1120(6) 0.2500 0.9002(4) 0.0648(16) Uani 1 2 d S . .
C2 C 0.0702(6) 0.2500 0.9950(4) 0.0590(14) Uani 1 2 d S A .
H2 H -0.0393 0.2500 1.0177 0.071 Uiso 1 2 calc SR . .
C3 C 0.2179(6) 0.2500 1.0495(3) 0.0490(11) Uani 1 2 d S A .
C4 C 0.6666(5) 0.4394(3) 0.8447(3) 0.0636(10) Uani 1 1 d . . .
C5 C 0.7388(5) 0.4802(3) 0.9286(3) 0.0629(10) Uani 1 1 d . A .
H5 H 0.8038 0.5397 0.9337 0.076 Uiso 1 1 calc R . .
C6 C 0.6996(4) 0.4196(3) 1.0020(3) 0.0549(9) Uani 1 1 d . A .
C7 C -0.0036(6) 0.2500 0.8131(4) 0.095(3) Uani 1 2 d S A .
H7A H 0.0028 0.1851 0.7805 0.143 Uiso 0.50 1 calc PR B -1
H7B H 0.0284 0.3035 0.7697 0.143 Uiso 0.50 1 calc PR B -1
H7C H -0.1183 0.2613 0.8316 0.143 Uiso 0.50 1 calc PR B -1
C8 C 0.2470(7) 0.2500 1.1565(3) 0.0595(14) Uani 1 2 d S . .
H8A H 0.3046 0.1881 1.1768 0.089 Uiso 0.50 1 calc PR A -1
H8B H 0.1394 0.2540 1.1864 0.089 Uiso 0.50 1 calc PR A -1
H8C H 0.3160 0.3079 1.1762 0.089 Uiso 0.50 1 calc PR A -1
C9 C 0.6731(8) 0.4764(4) 0.7435(3) 0.0933(16) Uani 1 1 d . A .
H9A H 0.5644 0.4655 0.7093 0.140 Uiso 1 1 calc R . .
H9B H 0.7597 0.4397 0.7112 0.140 Uiso 1 1 calc R . .
H9C H 0.6994 0.5482 0.7440 0.140 Uiso 1 1 calc R . .
C10 C 0.7427(5) 0.4284(4) 1.1072(3) 0.0679(12) Uani 1 1 d . . .
H10A H 0.6404 0.4237 1.1423 0.102 Uiso 1 1 calc R A .
H10B H 0.7967 0.4932 1.1207 0.102 Uiso 1 1 calc R . .
H10C H 0.8191 0.3741 1.1276 0.102 Uiso 1 1 calc R . .
C11 C 0.5926(6) 0.2500 0.6838(3) 0.0540(13) Uani 1 2 d SD . .
N5 N 0.677(3) 0.262(5) 0.6209(13) 0.072(5) Uani 0.208(9) 1 d PD . -1
C12 C 0.767(2) 0.290(2) 0.5377(8) 0.072(5) Uani 0.208(9) 1 d PD . -1
H12A H 0.8609 0.2429 0.5295 0.086 Uiso 0.208(9) 1 calc PR . -1
H12B H 0.8138 0.3585 0.5457 0.086 Uiso 0.208(9) 1 calc PR . -1
C13 C 0.639(2) 0.2857(15) 0.4473(9) 0.086(5) Uani 0.208(9) 1 d PD . -1
C14 C 0.578(3) 0.1749(17) 0.445(2) 0.113(11) Uani 0.208(9) 1 d PD . -1
H14A H 0.6693 0.1310 0.4273 0.170 Uiso 0.208(9) 1 calc PR . -1
H14B H 0.4833 0.1680 0.3982 0.170 Uiso 0.208(9) 1 calc PR . -1
H14C H 0.5431 0.1560 0.5088 0.170 Uiso 0.208(9) 1 calc PR . -1
C15 C 0.748(3) 0.307(3) 0.3597(10) 0.083(6) Uani 0.208(9) 1 d PD . -1
H15A H 0.8465 0.2635 0.3635 0.125 Uiso 0.208(9) 1 calc PR . -1
H15B H 0.7830 0.3773 0.3608 0.125 Uiso 0.208(9) 1 calc PR . -1
H15C H 0.6814 0.2932 0.3001 0.125 Uiso 0.208(9) 1 calc PR . -1
C16 C 0.499(4) 0.365(2) 0.450(3) 0.109(9) Uani 0.208(9) 1 d PD . -1
H16A H 0.4584 0.3689 0.5144 0.164 Uiso 0.208(9) 1 calc PR . -1
H16B H 0.4071 0.3468 0.4041 0.164 Uiso 0.208(9) 1 calc PR . -1
H16C H 0.5436 0.4309 0.4322 0.164 Uiso 0.208(9) 1 calc PR . -1
N5' N 0.6622(17) 0.246(5) 0.6143(10) 0.072(5) Uani 0.292(9) 1 d PD . -5
C12' C 0.7277(19) 0.238(3) 0.5196(6) 0.072(5) Uani 0.292(9) 1 d PD . -5
H12C H 0.7454 0.1670 0.5033 0.086 Uiso 0.292(9) 1 calc PR . -5
H12D H 0.8359 0.2739 0.5180 0.086 Uiso 0.292(9) 1 calc PR . -5
C13' C 0.595(2) 0.2873(14) 0.4458(10) 0.086(5) Uani 0.292(9) 1 d PD . -5
C14' C 0.449(2) 0.2098(17) 0.4393(12) 0.113(11) Uani 0.292(9) 1 d PD . -5
H14D H 0.4895 0.1462 0.4140 0.170 Uiso 0.292(9) 1 calc PR . -5
H14E H 0.3578 0.2355 0.3965 0.170 Uiso 0.292(9) 1 calc PR . -5
H14F H 0.4082 0.1988 0.5033 0.170 Uiso 0.292(9) 1 calc PR . -5
C15' C 0.683(3) 0.291(2) 0.3488(7) 0.083(6) Uani 0.292(9) 1 d PD . -5
H15D H 0.8030 0.2773 0.3609 0.125 Uiso 0.292(9) 1 calc PR . -5
H15E H 0.6682 0.3572 0.3197 0.125 Uiso 0.292(9) 1 calc PR . -5
H15F H 0.6345 0.2397 0.3052 0.125 Uiso 0.292(9) 1 calc PR . -5
C16' C 0.544(3) 0.3949(14) 0.4735(16) 0.109(9) Uani 0.292(9) 1 d PD . -5
H16D H 0.4986 0.3941 0.5372 0.164 Uiso 0.292(9) 1 calc PR . -5
H16E H 0.4587 0.4201 0.4264 0.164 Uiso 0.292(9) 1 calc PR . -5
H16F H 0.6422 0.4386 0.4744 0.164 Uiso 0.292(9) 1 calc PR . -5

loop_
_atom_site_aniso_label
_atom_site_aniso_U_11
_atom_site_aniso_U_22
_atom_site_aniso_U_33
_atom_site_aniso_U_23
_atom_site_aniso_U_13
_atom_site_aniso_U_12
Rh1 0.02690(16) 0.0972(4) 0.02662(16) 0.000 -0.00008(11) 0.000
Cl1 0.085(2) 0.136(4) 0.0327(11) -0.0016(19) -0.0100(13) -0.064(2)
C17 0.027(4) 0.087(10) 0.038(4) 0.011(6) -0.003(3) -0.020(6)
C18 0.032(3) 0.147(9) 0.043(4) 0.010(5) -0.006(3) -0.013(4)
C19 0.036(3) 0.158(10) 0.040(4) 0.020(5) -0.006(3) -0.021(5)
C20 0.037(4) 0.123(9) 0.052(5) 0.017(6) -0.007(3) 0.003(6)
C21 0.039(4) 0.136(9) 0.047(4) 0.026(5) -0.004(3) -0.008(5)
C22 0.045(4) 0.121(9) 0.051(5) 0.021(6) -0.006(3) 0.004(6)
C23 0.055(5) 0.156(10) 0.049(4) 0.018(5) -0.001(4) 0.011(6)
C24 0.043(4) 0.163(10) 0.051(4) 0.021(6) -0.002(3) 0.001(5)
N1 0.0212(15) 0.112(4) 0.0319(18) 0.000 0.0006(13) 0.000
N2 0.0269(15) 0.083(3) 0.0306(17) 0.000 0.0066(13) 0.000
N3 0.0381(13) 0.074(2) 0.0343(13) 0.0018(13) 0.0072(10) -0.0002(13)
N4 0.0276(11) 0.075(2) 0.0337(12) -0.0036(12) 0.0016(9) 0.0011(12)
B1 0.028(2) 0.084(4) 0.025(2) 0.000 0.0003(16) 0.000
C1 0.0240(19) 0.119(5) 0.052(3) 0.000 0.0018(18) 0.000
C2 0.027(2) 0.093(4) 0.058(3) 0.000 0.0154(19) 0.000
C3 0.036(2) 0.071(3) 0.041(2) 0.000 0.0128(18) 0.000
C4 0.061(2) 0.075(3) 0.057(2) 0.000(2) 0.0148(18) -0.005(2)
C5 0.053(2) 0.065(3) 0.071(3) -0.005(2) 0.0130(18) -0.0061(19)
C6 0.0321(15) 0.079(3) 0.0535(19) -0.0145(18) 0.0024(13) 0.0045(16)
C7 0.026(2) 0.198(9) 0.060(4) 0.000 -0.009(2) 0.000
C8 0.059(3) 0.085(4) 0.038(2) 0.000 0.021(2) 0.000
C9 0.124(5) 0.094(4) 0.064(3) 0.014(3) 0.027(3) -0.018(3)
C10 0.0405(17) 0.104(3) 0.058(2) -0.027(2) -0.0062(15) -0.001(2)
C11 0.043(2) 0.085(4) 0.033(2) 0.000 0.0016(18) 0.000
N5 0.054(4) 0.121(14) 0.041(3) 0.014(11) 0.013(3) -0.045(12)
C12 0.065(7) 0.125(16) 0.028(4) -0.014(10) 0.019(5) -0.004(12)
C13 0.094(10) 0.140(16) 0.026(3) 0.009(5) 0.017(5) -0.001(8)
C14 0.081(10) 0.20(3) 0.051(7) -0.029(11) -0.019(7) 0.002(12)
C15 0.092(16) 0.118(14) 0.040(5) 0.006(6) 0.013(7) -0.001(11)
C16 0.103(16) 0.18(2) 0.047(13) 0.034(13) 0.000(10) 0.029(15)
N5' 0.054(4) 0.121(14) 0.041(3) 0.014(11) 0.013(3) -0.045(12)
C12' 0.065(7) 0.125(16) 0.028(4) -0.014(10) 0.019(5) -0.004(12)
C13' 0.094(10) 0.140(16) 0.026(3) 0.009(5) 0.017(5) -0.001(8)
C14' 0.081(10) 0.20(3) 0.051(7) -0.029(11) -0.019(7) 0.002(12)
C15' 0.092(16) 0.118(14) 0.040(5) 0.006(6) 0.013(7) -0.001(11)
C16' 0.103(16) 0.18(2) 0.047(13) 0.034(13) 0.000(10) 0.029(15)

loop_
_atom_type_symbol
_atom_type_description
_atom_type_scat_dispersion_real
_atom_type_scat_dispersion_imag
_atom_type_scat_source
C C 0.0033 0.0016 'International Tables Vol C Tables 4.2.6.8 and 6.1.1.4'
H H 0.0000 0.0000 'International Tables Vol C Tables 4.2.6.8 and 6.1.1.4'
B B 0.0013 0.0007 'International Tables Vol C Tables 4.2.6.8 and 6.1.1.4'
N N 0.0061 0.0033 'International Tables Vol C Tables 4.2.6.8 and 6.1.1.4'
Cl Cl 0.1484 0.1585 'International Tables Vol C Tables 4.2.6.8 and 6.1.1.4'
Rh Rh -1.1178 0.9187 'International Tables Vol C Tables 4.2.6.8 and 6.1.1.4'

loop_
_geom_angle_atom_site_label_1
_geom_angle_atom_site_label_2
_geom_angle_atom_site_label_3
_geom_angle
_geom_angle_site_symmetry_1
_geom_angle_site_symmetry_3
C11 Rh1 C17 86.2(4) . .
C11 Rh1 C17 86.2(4) . 4_565
C17 Rh1 C17 78.4(8) . 4_565
C11 Rh1 N3 94.24(12) . .
C17 Rh1 N3 97.6(4) . .
C17 Rh1 N3 175.9(4) 4_565 .
C11 Rh1 N3 94.24(12) . 4_565
C17 Rh1 N3 175.9(4) . 4_565
C17 Rh1 N3 97.6(4) 4_565 4_565
N3 Rh1 N3 86.41(17) . 4_565
C11 Rh1 N1 176.58(16) . .
C17 Rh1 N1 91.1(4) . .
C17 Rh1 N1 91.1(4) 4_565 .
N3 Rh1 N1 88.25(10) . .
N3 Rh1 N1 88.25(10) 4_565 .
C11 Rh1 Cl1 86.71(14) . 4_565
C17 Rh1 Cl1 9.8(5) . 4_565
C17 Rh1 Cl1 88.2(4) 4_565 4_565
N3 Rh1 Cl1 87.78(15) . 4_565
N3 Rh1 Cl1 174.16(14) 4_565 4_565
N1 Rh1 Cl1 91.05(13) . 4_565
C11 Rh1 Cl1 86.71(15) . .
C17 Rh1 Cl1 88.2(4) . .
C17 Rh1 Cl1 9.8(5) 4_565 .
N3 Rh1 Cl1 174.16(14) . .
N3 Rh1 Cl1 87.77(15) 4_565 .
N1 Rh1 Cl1 91.05(13) . .
Cl1 Rh1 Cl1 98.0(2) 4_565 .
C18 C17 Rh1 176.3(9) . .
C17 C18 C19 176.1(9) . .
C20 C19 C24 114.7(9) . .
C20 C19 C18 123.1(9) . .
C24 C19 C18 122.1(7) . .
C21 C20 C19 123.5(11) . .
C21 C20 H20 118.3 . .
C19 C20 H20 118.3 . .
C20 C21 C22 120.2(9) . .
C20 C21 H21 119.9 . .
C22 C21 H21 119.9 . .
C23 C22 C21 118.1(9) . .
C23 C22 H22 120.9 . .
C21 C22 H22 120.9 . .
C24 C23 C22 120.2(10) . .
C24 C23 H23 119.9 . .
C22 C23 H23 119.9 . .
C23 C24 C19 123.2(8) . .
C23 C24 H24 118.4 . .
C19 C24 H24 118.4 . .
C1 N1 N2 107.0(4) . .
C1 N1 Rh1 135.1(3) . .
N2 N1 Rh1 117.9(2) . .
C3 N2 N1 109.6(3) . .
C3 N2 B1 131.6(4) . .
N1 N2 B1 118.8(3) . .
C4 N3 N4 107.6(3) . .
C4 N3 Rh1 134.3(3) . .
N4 N3 Rh1 118.0(2) . .
C6 N4 N3 108.9(3) . .
C6 N4 B1 132.1(3) . .
N3 N4 B1 118.9(3) . .
N4 B1 N4 108.8(3) 4_565 .
N4 B1 N2 109.1(2) 4_565 .
N4 B1 N2 109.1(2) . .
N4 B1 H1 109.9 4_565 .
N4 B1 H1 109.9 . .
N2 B1 H1 109.9 . .
N1 C1 C2 108.7(4) . .
N1 C1 C7 123.7(5) . .
C2 C1 C7 127.6(5) . .
C3 C2 C1 106.5(4) . .
C3 C2 H2 126.7 . .
C1 C2 H2 126.7 . .
N2 C3 C2 108.2(4) . .
N2 C3 C8 122.4(4) . .
C2 C3 C8 129.4(4) . .
N3 C4 C5 108.1(4) . .
N3 C4 C9 122.8(4) . .
C5 C4 C9 129.2(4) . .
C6 C5 C4 107.6(4) . .
C6 C5 H5 126.2 . .
C4 C5 H5 126.2 . .
N4 C6 C5 107.8(3) . .
N4 C6 C10 122.0(4) . .
C5 C6 C10 130.3(4) . .
C1 C7 H7A 109.5 . .
C1 C7 H7B 109.5 . .
C1 C7 H7C 109.5 . .
C3 C8 H8A 109.5 . .
C3 C8 H8B 109.5 . .
C3 C8 H8C 109.5 . .
C4 C9 H9A 109.5 . .
C4 C9 H9B 109.5 . .
H9A C9 H9B 109.5 . .
C4 C9 H9C 109.5 . .
H9A C9 H9C 109.5 . .
H9B C9 H9C 109.5 . .
C6 C10 H10A 109.5 . .
C6 C10 H10B 109.5 . .
H10A C10 H10B 109.5 . .
C6 C10 H10C 109.5 . .
H10A C10 H10C 109.5 . .
H10B C10 H10C 109.5 . .
N5' C11 Rh1 171.8(16) . .
N5 C11 Rh1 172(3) . .
N5 C11 Rh1 172(3) 4_565 .
C11 N5 C12 172(3) . .
N5 C12 C13 107.3(13) . .
N5 C12 H12A 110.3 . .
C13 C12 H12A 110.3 . .
N5 C12 H12B 110.3 . .
C13 C12 H12B 110.3 . .
H12A C12 H12B 108.5 . .
C16 C13 C14 115.1(11) . .
C16 C13 C15 109.2(8) . .
C14 C13 C15 110.1(10) . .
C16 C13 C12 113.4(14) . .
C14 C13 C12 103.8(15) . .
C15 C13 C12 104.7(9) . .
C11 N5' C12' 172(3) . .
N5' C12' C13' 107.3(13) . .
N5' C12' H12C 110.3 . .
C13' C12' H12C 110.3 . .
N5' C12' H12D 110.3 . .
C13' C12' H12D 110.3 . .
H12C C12' H12D 108.5 . .
C16' C13' C14' 115.1(11) . .
C16' C13' C15' 109.2(8) . .
C14' C13' C15' 110.1(10) . .
C16' C13' C12' 113.4(14) . .
C14' C13' C12' 103.8(15) . .
C15' C13' C12' 104.7(9) . .

loop_
_geom_bond_atom_site_label_1
_geom_bond_atom_site_label_2
_geom_bond_distance
_geom_bond_site_symmetry_2
Rh1 C11 1.934(5) .
Rh1 C17 1.951(14) .
Rh1 C17 1.951(14) 4_565
Rh1 N3 2.064(3) .
Rh1 N3 2.064(3) 4_565
Rh1 N1 2.078(4) .
Rh1 Cl1 2.328(4) 4_565
Rh1 Cl1 2.328(4) .
C17 C18 1.193(17) .
C18 C19 1.478(13) .
C19 C20 1.380(10) .
C19 C24 1.387(12) .
C20 C21 1.365(11) .
C20 H20 0.9500 .
C21 C22 1.379(12) .
C21 H21 0.9500 .
C22 C23 1.375(10) .
C22 H22 0.9500 .
C23 C24 1.368(11) .
C23 H23 0.9500 .
C24 H24 0.9500 .
N1 C1 1.342(5) .
N1 N2 1.369(5) .
N2 C3 1.329(5) .
N2 B1 1.537(6) .
N3 C4 1.336(5) .
N3 N4 1.373(3) .
N4 C6 1.346(5) .
N4 B1 1.532(4) .
B1 N4 1.532(4) 4_565
B1 H1 1.0000 .
C1 C2 1.383(7) .
C1 C7 1.488(7) .
C2 C3 1.371(7) .
C2 H2 0.9500 .
C3 C8 1.499(7) .
C4 C5 1.388(6) .
C4 C9 1.500(6) .
C5 C6 1.356(6) .
C5 H5 0.9500 .
C6 C10 1.496(5) .
C7 H7A 0.9800 .
C7 H7B 0.9800 .
C7 H7C 0.9800 .
C8 H8A 0.9800 .
C8 H8B 0.9800 .
C8 H8C 0.9800 .
C9 H9A 0.9800 .
C9 H9B 0.9800 .
C9 H9C 0.9800 .
C10 H10A 0.9800 .
C10 H10B 0.9800 .
C10 H10C 0.9800 .
C11 N5' 1.149(10) .
C11 N5 1.149(10) .
C11 N5 1.149(10) 4_565
N5 C12 1.454(14) .
C12 C13 1.583(19) .
C12 H12A 0.9900 .
C12 H12B 0.9900 .
C13 C16 1.547(12) .
C13 C14 1.557(11) .
C13 C15 1.566(11) .
C14 H14A 0.9800 .
C14 H14B 0.9800 .
C14 H14C 0.9800 .
C15 H15A 0.9800 .
C15 H15B 0.9800 .
C15 H15C 0.9800 .
C16 H16A 0.9800 .
C16 H16B 0.9800 .
C16 H16C 0.9800 .
N5' C12' 1.454(14) .
C12' C13' 1.583(19) .
C12' H12C 0.9900 .
C12' H12D 0.9900 .
C13' C16' 1.547(12) .
C13' C14' 1.557(11) .
C13' C15' 1.566(11) .
C14' H14D 0.9800 .
C14' H14E 0.9800 .
C14' H14F 0.9800 .
C15' H15D 0.9800 .
C15' H15E 0.9800 .
C15' H15F 0.9800 .
C16' H16D 0.9800 .
C16' H16E 0.9800 .
C16' H16F 0.9800 .

loop_
_geom_torsion_atom_site_label_1
_geom_torsion_atom_site_label_2
_geom_torsion_atom_site_label_3
_geom_torsion_atom_site_label_4
_geom_torsion
_geom_torsion_site_symmetry_1
_geom_torsion_site_symmetry_4
C11 Rh1 C17 C18 -35(22) . .
C17 Rh1 C17 C18 -121(21) 4_565 .
N3 Rh1 C17 C18 59(22) . .
N3 Rh1 C17 C18 -132(17) 4_565 .
N1 Rh1 C17 C18 148(22) . .
Cl1 Rh1 C17 C18 58(20) 4_565 .
Cl1 Rh1 C17 C18 -121(22) . .
Rh1 C17 C18 C19 -163(12) . .
C17 C18 C19 C20 -126(18) . .
C17 C18 C19 C24 53(18) . .
C24 C19 C20 C21 -1.3(14) . .
C18 C19 C20 C21 177.8(9) . .
C19 C20 C21 C22 0.9(16) . .
C20 C21 C22 C23 0.7(16) . .
C21 C22 C23 C24 -1.8(16) . .
C22 C23 C24 C19 1.3(15) . .
C20 C19 C24 C23 0.2(14) . .
C18 C19 C24 C23 -178.9(9) . .
C11 Rh1 N1 C1 0.000(11) . .
C17 Rh1 N1 C1 39.2(4) . .
C17 Rh1 N1 C1 -39.2(4) 4_565 .
N3 Rh1 N1 C1 136.77(8) . .
N3 Rh1 N1 C1 -136.77(8) 4_565 .
Cl1 Rh1 N1 C1 49.03(12) 4_565 .
Cl1 Rh1 N1 C1 -49.03(12) . .
C11 Rh1 N1 N2 180.000(10) . .
C17 Rh1 N1 N2 -140.8(4) . .
C17 Rh1 N1 N2 140.8(4) 4_565 .
N3 Rh1 N1 N2 -43.23(8) . .
N3 Rh1 N1 N2 43.23(8) 4_565 .
Cl1 Rh1 N1 N2 -130.97(12) 4_565 .
Cl1 Rh1 N1 N2 130.97(12) . .
C1 N1 N2 C3 0.000(2) . .
Rh1 N1 N2 C3 180.000(2) . .
C1 N1 N2 B1 180.000(2) . .
Rh1 N1 N2 B1 0.000(2) . .
C11 Rh1 N3 C4 38.8(4) . .
C17 Rh1 N3 C4 -48.0(5) . .
C17 Rh1 N3 C4 -58(6) 4_565 .
N3 Rh1 N3 C4 132.8(3) 4_565 .
N1 Rh1 N3 C4 -138.8(4) . .
Cl1 Rh1 N3 C4 -47.7(4) 4_565 .
Cl1 Rh1 N3 C4 138.0(12) . .
C11 Rh1 N3 N4 -140.3(2) . .
C17 Rh1 N3 N4 132.9(4) . .
C17 Rh1 N3 N4 123(6) 4_565 .
N3 Rh1 N3 N4 -46.4(3) 4_565 .
N1 Rh1 N3 N4 42.0(2) . .
Cl1 Rh1 N3 N4 133.1(2) 4_565 .
Cl1 Rh1 N3 N4 -41.2(13) . .
C4 N3 N4 C6 0.6(4) . .
Rh1 N3 N4 C6 179.9(2) . .
C4 N3 N4 B1 -177.1(3) . .
Rh1 N3 N4 B1 2.3(4) . .
C6 N4 B1 N4 -119.0(3) . 4_565
N3 N4 B1 N4 58.0(4) . 4_565
C6 N4 B1 N2 122.1(4) . .
N3 N4 B1 N2 -60.9(4) . .
C3 N2 B1 N4 120.6(2) . 4_565
N1 N2 B1 N4 -59.4(2) . 4_565
C3 N2 B1 N4 -120.6(2) . .
N1 N2 B1 N4 59.4(2) . .
N2 N1 C1 C2 0.000(2) . .
Rh1 N1 C1 C2 180.000(2) . .
N2 N1 C1 C7 180.000(2) . .
Rh1 N1 C1 C7 0.000(3) . .
N1 C1 C2 C3 0.000(2) . .
C7 C1 C2 C3 180.000(2) . .
N1 N2 C3 C2 0.000(2) . .
B1 N2 C3 C2 180.000(2) . .
N1 N2 C3 C8 180.000(2) . .
B1 N2 C3 C8 0.000(3) . .
C1 C2 C3 N2 0.000(2) . .
C1 C2 C3 C8 180.000(3) . .
N4 N3 C4 C5 -0.4(4) . .
Rh1 N3 C4 C5 -179.6(3) . .
N4 N3 C4 C9 179.1(4) . .
Rh1 N3 C4 C9 -0.1(6) . .
N3 C4 C5 C6 0.1(5) . .
C9 C4 C5 C6 -179.4(5) . .
N3 N4 C6 C5 -0.5(4) . .
B1 N4 C6 C5 176.7(3) . .
N3 N4 C6 C10 179.0(3) . .
B1 N4 C6 C10 -3.8(5) . .
C4 C5 C6 N4 0.3(4) . .
C4 C5 C6 C10 -179.2(4) . .
C17 Rh1 C11 N5' -56(21) . .
C17 Rh1 C11 N5' 23(21) 4_565 .
N3 Rh1 C11 N5' -153(21) . .
N3 Rh1 C11 N5' 120(21) 4_565 .
N1 Rh1 C11 N5' -17(21) . .
Cl1 Rh1 C11 N5' -66(21) 4_565 .
Cl1 Rh1 C11 N5' 33(21) . .
C17 Rh1 C11 N5 46(11) . .
C17 Rh1 C11 N5 124(11) 4_565 .
N3 Rh1 C11 N5 -52(11) . .
N3 Rh1 C11 N5 -138(11) 4_565 .
N1 Rh1 C11 N5 85(11) . .
Cl1 Rh1 C11 N5 36(11) 4_565 .
Cl1 Rh1 C11 N5 134(11) . .
C17 Rh1 C11 N5 -124(11) . 4_565
C17 Rh1 C11 N5 -46(11) 4_565 4_565
N3 Rh1 C11 N5 138(11) . 4_565
N3 Rh1 C11 N5 52(11) 4_565 4_565
N1 Rh1 C11 N5 -85(11) . 4_565
Cl1 Rh1 C11 N5 -134(11) 4_565 4_565
Cl1 Rh1 C11 N5 -36(11) . 4_565
Rh1 C11 N5 C12 -31(45) . .
C11 N5 C12 C13 -60(35) . .
N5 C12 C13 C16 66(3) . .
N5 C12 C13 C14 -60(3) . .
N5 C12 C13 C15 -175(3) . .
Rh1 C11 N5' C12' 2(62) . .
C11 N5' C12' C13' 41(44) . .
N5' C12' C13' C16' 53(4) . .
N5' C12' C13' C14' -73(4) . .
N5' C12' C13' C15' 172(4) . .
